data_7033526
loop_
_publ_author_name
'Khakhlary, Prithiviraj'
'E Anson, Christopher'
'Mondal, Abhishake'
'Powell, Annie K.'
'Baruah, Jubaraj B.'

_publ_section_title
;
 Structural and magnetic properties of oxyquinolinate clusters of
 cobalt(ii) and manganese(ii) and serendipitous intake of carbonate during
 synthesis.
;
_journal_issue 7
_journal_name_full 'Dalton transactions (Cambridge, England : 2003)'
_journal_page_first 2964
_journal_page_last 2969
_journal_paper_doi 10.1039/c4dt02999b
_journal_volume 44
_journal_year 2015
_chemical_formula_moiety '(C112 H72 Co10 N12 O24), 3(C3 H7 N O), 0.5(H2 O)'
_chemical_formula_sum 'C121 H94 Co10 N15 O27.5'
_chemical_formula_weight 2787.41
_space_group_crystal_system cubic
_space_group_IT_number 205
_space_group_name_Hall '-P 2ac 2ab 3'
_space_group_name_H-M_alt 'P a -3'
_symmetry_space_group_name_Hall '-P 2ac 2ab 3'
_symmetry_space_group_name_H-M 'P a -3'
_atom_sites_solution_hydrogens geom
_audit_creation_method SHELXL-2014/7
_audit_update_record
;
2014-12-13 deposited with the CCDC.
2015-01-07 downloaded from the CCDC.
;
_cell_angle_alpha 90
_cell_angle_beta 90
_cell_angle_gamma 90
_cell_formula_units_Z 8
_cell_length_a 28.1201(4)
_cell_length_b 28.1201(4)
_cell_length_c 28.1201(4)
_cell_measurement_reflns_used 3158
_cell_measurement_temperature 296(2)
_cell_measurement_theta_max 28.6584
_cell_measurement_theta_min 3.0673
_cell_volume 22235.7(5)
_computing_cell_refinement 'CrysAlisPro, Agilent Technologies'
_computing_data_collection 'CrysAlisPro, Agilent Technologies'
_computing_data_reduction 'CrysAlisPro, Agilent Technologies'
_computing_molecular_graphics 'Bruker SHELXTL'
_computing_publication_material 'Bruker SHELXTL'
_computing_structure_refinement 'SHELXL-2014/7 (Sheldrick, 2014)'
_computing_structure_solution 'SHELXS-97 (Sheldrick, 1990)'
_diffrn_ambient_temperature 296(2)
_diffrn_measured_fraction_theta_full 0.997
_diffrn_measured_fraction_theta_max 0.998
_diffrn_radiation_type MoK\a
_diffrn_radiation_wavelength 0.71073
_diffrn_reflns_av_R_equivalents 0.0599
_diffrn_reflns_av_unetI/netI 0.0906
_diffrn_reflns_Laue_measured_fraction_full 0.997
_diffrn_reflns_Laue_measured_fraction_max 0.998
_diffrn_reflns_limit_h_max 34
_diffrn_reflns_limit_h_min -34
_diffrn_reflns_limit_k_max 34
_diffrn_reflns_limit_k_min -34
_diffrn_reflns_limit_l_max 34
_diffrn_reflns_limit_l_min -34
_diffrn_reflns_number 19331
_diffrn_reflns_point_group_measured_fraction_full 0.997
_diffrn_reflns_point_group_measured_fraction_max 0.998
_diffrn_reflns_theta_full 25.242
_diffrn_reflns_theta_max 25.658
_diffrn_reflns_theta_min 3.240
_exptl_absorpt_coefficient_mu 1.538
_exptl_absorpt_correction_T_max 0.660
_exptl_absorpt_correction_T_min 0.570
_exptl_absorpt_correction_type multi-scan
_exptl_absorpt_process_details psi-scan
_exptl_crystal_colour red
_exptl_crystal_density_diffrn 1.665
_exptl_crystal_description block
_exptl_crystal_F_000 11320
_exptl_crystal_size_max 0.36
_exptl_crystal_size_mid 0.32
_exptl_crystal_size_min 0.28
_refine_diff_density_max 0.669
_refine_diff_density_min -0.513
_refine_diff_density_rms 0.091
_refine_ls_extinction_method none
_refine_ls_goodness_of_fit_ref 1.067
_refine_ls_hydrogen_treatment constr
_refine_ls_matrix_type full
_refine_ls_number_parameters 486
_refine_ls_number_reflns 7035
_refine_ls_number_restraints 62
_refine_ls_restrained_S_all 1.069
_refine_ls_R_factor_all 0.1348
_refine_ls_R_factor_gt 0.0679
_refine_ls_shift/su_max 0.001
_refine_ls_shift/su_mean 0.000
_refine_ls_structure_factor_coef Fsqd
_refine_ls_weighting_details 'w=1/[\s^2^(Fo^2^)+(0.0466P)^2^+63.1140P] where P=(Fo^2^+2Fc^2^)/3'
_refine_ls_weighting_scheme calc
_refine_ls_wR_factor_gt 0.1378
_refine_ls_wR_factor_ref 0.1783
_reflns_Friedel_coverage 0.000
_reflns_number_gt 4024
_reflns_number_total 7035
_reflns_threshold_expression 'I > 2\s(I)'
_cod_data_source_file c4dt02999b1.cif
_cod_data_source_block Co10
_cod_depositor_comments 'Adding full bibliography for 7033526--7033528.cif.'
_cod_original_cell_volume 22235.7(10)
_cod_database_code 7033526
_shelx_shelxl_version_number 2014/7
_shelx_space_group_comment
;
The symmetry employed for this shelxl refinement is uniquely defined
by the following loop, which should always be used as a source of
symmetry information in preference to the above space-group names.
They are only intended as comments.
;

loop_
_space_group_symop_operation_xyz
'x, y, z'
'-x+1/2, -y, z+1/2'
'x+1/2, -y+1/2, -z'
'z, x, y'
'-x, y+1/2, -z+1/2'
'z+1/2, -x+1/2, -y'
'-z+1/2, -x, y+1/2'
'-z, x+1/2, -y+1/2'
'y, z, x'
'-y, z+1/2, -x+1/2'
'-y+1/2, -z, x+1/2'
'y+1/2, -z+1/2, -x'
'-x, -y, -z'
'x-1/2, y, -z-1/2'
'-x-1/2, y-1/2, z'
'-z, -x, -y'
'x, -y-1/2, z-1/2'
'-z-1/2, x-1/2, y'
'z-1/2, x, -y-1/2'
'z, -x-1/2, y-1/2'
'-y, -z, -x'
'y, -z-1/2, x-1/2'
'y-1/2, z, -x-1/2'
'-y-1/2, z-1/2, x'

loop_
_atom_site_label
_atom_site_type_symbol
_atom_site_fract_x
_atom_site_fract_y
_atom_site_fract_z
_atom_site_U_iso_or_equiv
_atom_site_adp_type
_atom_site_occupancy
_atom_site_site_symmetry_order
_atom_site_calc_flag
_atom_site_refinement_flags_posn
_atom_site_refinement_flags_adp
_atom_site_refinement_flags_occupancy
_atom_site_disorder_assembly
_atom_site_disorder_group
Co1 Co 0.41812(3) 0.58188(3) 0.08188(3) 0.0326(4) Uani 1 3 d S T P . .
Co2 Co 0.36022(3) 0.51181(3) 0.14643(3) 0.0384(3) Uani 1 1 d . . . . .
Co3 Co 0.30020(3) 0.58067(3) 0.21251(3) 0.0382(2) Uani 1 1 d . . . . .
Co4 Co 0.36003(3) 0.65179(3) 0.27494(3) 0.0425(3) Uani 1 1 d . . . . .
C1 C 0.3115(2) 0.6885(2) 0.1885(2) 0.038(3) Uani 1 3 d S T P . .
O1 O 0.28367(15) 0.65305(15) 0.19550(15) 0.0425(11) Uani 1 1 d . . . . .
C2 C 0.3099(2) 0.5950(2) 0.1018(2) 0.0381(15) Uani 1 1 d . . . . .
O2 O 0.31010(15) 0.56539(15) 0.13668(15) 0.0412(11) Uani 1 1 d . . . . .
O3 O 0.34281(15) 0.59324(15) 0.07010(15) 0.0406(11) Uani 1 1 d . . . . .
O4 O 0.27741(15) 0.62683(15) 0.09944(15) 0.0420(11) Uani 1 1 d . . . . .
O5 O 0.40057(15) 0.51047(14) 0.08417(14) 0.0374(10) Uani 1 1 d . . . . .
C3 C 0.3827(2) 0.4832(2) 0.0499(2) 0.0400(16) Uani 1 1 d . . . . .
C4 C 0.4004(2) 0.4792(3) 0.0049(2) 0.0472(18) Uani 1 1 d . . . . .
H4 H 0.4263 0.4978 -0.0038 0.057 Uiso 1 1 calc R U . . .
C5 C 0.3810(3) 0.4485(3) -0.0281(3) 0.058(2) Uani 1 1 d . . . . .
H5 H 0.3945 0.4465 -0.0582 0.070 Uiso 1 1 calc R U . . .
C6 C 0.3421(3) 0.4209(3) -0.0174(3) 0.069(2) Uani 1 1 d . . . . .
H6 H 0.3295 0.4004 -0.0401 0.083 Uiso 1 1 calc R U . . .
C7 C 0.3217(3) 0.4238(2) 0.0282(3) 0.057(2) Uani 1 1 d . . . . .
C8 C 0.3412(2) 0.4555(2) 0.0617(2) 0.0420(16) Uani 1 1 d . . . . .
C9 C 0.2805(3) 0.3983(3) 0.0428(4) 0.084(3) Uani 1 1 d . . . . .
H9 H 0.2663 0.3767 0.0222 0.101 Uiso 1 1 calc R U . . .
C10 C 0.2623(4) 0.4054(4) 0.0860(3) 0.089(3) Uani 1 1 d . . . . .
H10 H 0.2348 0.3893 0.0950 0.107 Uiso 1 1 calc R U . . .
C11 C 0.2836(3) 0.4365(3) 0.1177(3) 0.072(2) Uani 1 1 d . . . . .
H11 H 0.2705 0.4402 0.1478 0.086 Uiso 1 1 calc R U . . .
N1 N 0.3225(2) 0.4612(2) 0.1062(2) 0.0505(15) Uani 1 1 d . . . . .
O6 O 0.32220(16) 0.51061(15) 0.21074(16) 0.0455(12) Uani 1 1 d D . . . .
C12A C 0.3468(4) 0.4881(3) 0.2458(3) 0.045(4) Uiso 0.5 1 d DG U P A 1
C13A C 0.3337(3) 0.4904(3) 0.2934(3) 0.041(3) Uiso 0.5 1 d G . P A 1
H13A H 0.3086 0.5098 0.3028 0.049 Uiso 0.5 1 calc R U P A 1
C14A C 0.3581(4) 0.4635(4) 0.3270(2) 0.062(4) Uiso 0.5 1 d G . P A 1
H14A H 0.3493 0.4650 0.3589 0.074 Uiso 0.5 1 calc R U P A 1
C15A C 0.3955(4) 0.4345(4) 0.3130(3) 0.088(6) Uiso 0.5 1 d G . P A 1
H15A H 0.4118 0.4166 0.3355 0.105 Uiso 0.5 1 calc R U P A 1
C16A C 0.4086(4) 0.4323(4) 0.2654(4) 0.082(6) Uiso 0.5 1 d DG . P A 1
C17A C 0.3842(4) 0.4591(4) 0.2318(3) 0.048(5) Uiso 0.5 1 d DG . P A 1
C18A C 0.4495(7) 0.4080(8) 0.2494(9) 0.133(10) Uiso 0.5 1 d D U P A 1
H18A H 0.4682 0.3917 0.2713 0.160 Uiso 0.5 1 calc R U P A 1
C19A C 0.4627(7) 0.4080(7) 0.2019(7) 0.087(8) Uiso 0.5 1 d D U P A 1
H19A H 0.4890 0.3908 0.1915 0.104 Uiso 0.5 1 calc R U P A 1
C12B C 0.3393(4) 0.4774(3) 0.2394(4) 0.049(5) Uiso 0.5 1 d DG U P A 2
C13B C 0.3181(4) 0.4705(4) 0.2835(4) 0.066(5) Uiso 0.5 1 d G . P A 2
H13B H 0.2928 0.4896 0.2929 0.079 Uiso 0.5 1 calc R U P A 2
C14B C 0.3348(4) 0.4350(5) 0.3136(3) 0.116(8) Uiso 0.5 1 d G . P A 2
H14B H 0.3206 0.4304 0.3432 0.139 Uiso 0.5 1 calc R U P A 2
C15B C 0.3726(4) 0.4065(4) 0.2996(3) 0.083(6) Uiso 0.5 1 d G . P A 2
H15B H 0.3838 0.3827 0.3197 0.100 Uiso 0.5 1 calc R U P A 2
C16B C 0.3938(3) 0.4134(4) 0.2555(4) 0.051(4) Uiso 0.5 1 d DG . P A 2
C17B C 0.3771(4) 0.4489(4) 0.2254(3) 0.048(5) Uiso 0.5 1 d DG . P A 2
C18B C 0.4342(4) 0.3877(5) 0.2406(4) 0.041(3) Uiso 0.5 1 d D U P A 2
H18B H 0.4486 0.3658 0.2608 0.049 Uiso 0.5 1 calc R U P A 2
C19B C 0.4518(6) 0.3956(5) 0.1959(5) 0.050(5) Uiso 0.5 1 d D U P A 2
H19B H 0.4745 0.3753 0.1831 0.060 Uiso 0.5 1 calc R U P A 2
C20 C 0.4353(3) 0.4346(3) 0.1698(3) 0.069(2) Uani 1 1 d D . . . .
H20 H 0.4434 0.4347 0.1378 0.083 Uiso 1 1 calc R U . A 1
N2 N 0.3982(2) 0.4596(2) 0.18421(19) 0.0514(16) Uani 1 1 d D . . . .
O7 O 0.30393(16) 0.60144(17) 0.28357(16) 0.0493(12) Uani 1 1 d . . . . .
C21 C 0.2677(3) 0.6180(3) 0.3095(2) 0.0513(19) Uani 1 1 d . . . . .
C22 C 0.2279(3) 0.5913(3) 0.3207(3) 0.062(2) Uani 1 1 d . . . . .
H22 H 0.2256 0.5600 0.3102 0.074 Uiso 1 1 calc R U . . .
C23 C 0.1906(3) 0.6110(4) 0.3479(3) 0.074(3) Uani 1 1 d . . . . .
H23 H 0.1642 0.5925 0.3552 0.088 Uiso 1 1 calc R U . . .
C24 C 0.1928(3) 0.6567(4) 0.3637(3) 0.075(3) Uani 1 1 d . . . . .
H24 H 0.1678 0.6690 0.3815 0.090 Uiso 1 1 calc R U . . .
C25 C 0.2317(3) 0.6851(3) 0.3537(3) 0.061(2) Uani 1 1 d . . . . .
C26 C 0.2696(3) 0.6659(3) 0.3266(2) 0.0479(18) Uani 1 1 d . . . . .
C27 C 0.2371(3) 0.7336(3) 0.3666(3) 0.073(3) Uani 1 1 d . . . . .
H27 H 0.2133 0.7485 0.3840 0.087 Uiso 1 1 calc R U . . .
C28 C 0.2762(3) 0.7586(3) 0.3541(3) 0.078(3) Uani 1 1 d . . . . .
H28 H 0.2794 0.7903 0.3629 0.093 Uiso 1 1 calc R U . . .
C29 C 0.3115(3) 0.7361(3) 0.3277(3) 0.064(2) Uani 1 1 d . . . . .
H29 H 0.3377 0.7541 0.3185 0.077 Uiso 1 1 calc R U . . .
N3 N 0.3103(2) 0.6913(2) 0.31485(19) 0.0516(16) Uani 1 1 d . . . . .
O8 O 0.41967(16) 0.69779(17) 0.27123(15) 0.0476(12) Uani 1 1 d . . . . .
C30 C 0.4555(3) 0.6837(3) 0.2980(3) 0.0507(19) Uani 1 1 d . . . . .
C31 C 0.5003(3) 0.7039(3) 0.2975(3) 0.064(2) Uani 1 1 d . . . . .
H31 H 0.5065 0.7287 0.2765 0.077 Uiso 1 1 calc R U . . .
C32 C 0.5365(3) 0.6881(4) 0.3277(3) 0.089(3) Uani 1 1 d . . . . .
H32 H 0.5661 0.7029 0.3269 0.107 Uiso 1 1 calc R U . . .
C33 C 0.5291(4) 0.6515(4) 0.3584(4) 0.096(3) Uani 1 1 d . . . . .
H33 H 0.5537 0.6412 0.3780 0.116 Uiso 1 1 calc R U . . .
C34 C 0.4839(3) 0.6286(4) 0.3608(3) 0.077(3) Uani 1 1 d . . . . .
C35 C 0.4478(3) 0.6451(3) 0.3298(3) 0.056(2) Uani 1 1 d . . . . .
C36 C 0.4732(4) 0.5914(4) 0.3913(4) 0.102(4) Uani 1 1 d . . . . .
H36 H 0.4960 0.5802 0.4126 0.123 Uiso 1 1 calc R U . . .
C37 C 0.4286(4) 0.5709(4) 0.3900(4) 0.100(3) Uani 1 1 d . . . . .
H37 H 0.4211 0.5459 0.4104 0.119 Uiso 1 1 calc R U . . .
C38 C 0.3946(4) 0.5880(3) 0.3575(3) 0.075(3) Uani 1 1 d . . . . .
H38 H 0.3650 0.5734 0.3561 0.090 Uiso 1 1 calc R U . . .
N4 N 0.4038(2) 0.6245(2) 0.3286(2) 0.0541(16) Uani 1 1 d . . . . .
O9A O 0.5049(11) 0.4456(10) 0.3551(11) 0.226(12) Uiso 0.5 1 d D U P B 1
C39A C 0.4862(12) 0.4822(12) 0.3390(12) 0.222(15) Uiso 0.5 1 d D U P B 1
H39A H 0.4660 0.5033 0.3545 0.266 Uiso 0.5 1 calc R U P B 1
N5A N 0.5032(10) 0.4845(10) 0.2898(12) 0.182(12) Uiso 0.5 1 d D U P B 1
C40A C 0.4809(10) 0.5266(9) 0.2655(10) 0.101(9) Uiso 0.5 1 d D U P B 1
H40A H 0.4919 0.5283 0.2332 0.152 Uiso 0.5 1 calc R U P B 1
H40B H 0.4469 0.5231 0.2657 0.152 Uiso 0.5 1 calc R U P B 1
H40C H 0.4895 0.5552 0.2820 0.152 Uiso 0.5 1 calc R U P B 1
C41A C 0.5367(10) 0.4468(10) 0.2766(11) 0.156(11) Uiso 0.5 1 d D U P B 1
H41A H 0.5461 0.4509 0.2440 0.234 Uiso 0.5 1 calc R U P B 1
H41B H 0.5643 0.4485 0.2967 0.234 Uiso 0.5 1 calc R U P B 1
H41C H 0.5217 0.4164 0.2804 0.234 Uiso 0.5 1 calc R U P B 1
O10A O 0.4468(5) 0.4468(5) 0.4468(5) 0.098(7) Uani 0.5 3 d S T P C 1
O9B O 0.4670(13) 0.4452(11) 0.3600(12) 0.255(14) Uiso 0.5 1 d D U P D 2
C39B C 0.4475(14) 0.4735(12) 0.3305(12) 0.244(16) Uiso 0.5 1 d D U P D 2
H39B H 0.4155 0.4817 0.3282 0.293 Uiso 0.5 1 calc R U P D 2
N5B N 0.4877(12) 0.4904(10) 0.3003(11) 0.165(10) Uiso 0.5 1 d D U P D 2
C40B C 0.4655(18) 0.5247(16) 0.2653(17) 0.24(2) Uiso 0.5 1 d D U P D 2
H40D H 0.4320 0.5270 0.2714 0.358 Uiso 0.5 1 calc R U P D 2
H40E H 0.4799 0.5554 0.2688 0.358 Uiso 0.5 1 calc R U P D 2
H40F H 0.4705 0.5133 0.2335 0.358 Uiso 0.5 1 calc R U P D 2
C41B C 0.5386(13) 0.4781(17) 0.3013(18) 0.28(2) Uiso 0.5 1 d D U P D 2
H41D H 0.5550 0.4955 0.2768 0.414 Uiso 0.5 1 calc R U P D 2
H41E H 0.5517 0.4864 0.3317 0.414 Uiso 0.5 1 calc R U P D 2
H41F H 0.5424 0.4446 0.2960 0.414 Uiso 0.5 1 calc R U P D 2

loop_
_atom_site_aniso_label
_atom_site_aniso_U_11
_atom_site_aniso_U_22
_atom_site_aniso_U_33
_atom_site_aniso_U_23
_atom_site_aniso_U_13
_atom_site_aniso_U_12
Co1 0.0326(4) 0.0326(4) 0.0326(4) -0.0002(4) 0.0002(4) 0.0002(4)
Co2 0.0445(5) 0.0335(5) 0.0371(5) 0.0007(4) 0.0075(4) 0.0010(4)
Co3 0.0383(5) 0.0396(5) 0.0368(5) -0.0006(4) 0.0055(4) 0.0006(4)
Co4 0.0434(5) 0.0503(6) 0.0340(5) -0.0032(4) 0.0031(4) 0.0000(5)
C1 0.038(3) 0.038(3) 0.038(3) -0.005(3) 0.005(3) 0.005(3)
O1 0.034(2) 0.048(3) 0.045(3) 0.002(2) 0.000(2) -0.001(2)
C2 0.039(4) 0.034(3) 0.042(4) -0.005(3) 0.003(3) 0.001(3)
O2 0.044(3) 0.041(2) 0.039(2) 0.006(2) 0.009(2) 0.007(2)
O3 0.036(2) 0.047(3) 0.039(2) 0.002(2) 0.005(2) 0.007(2)
O4 0.038(2) 0.042(3) 0.046(3) 0.001(2) 0.004(2) 0.007(2)
O5 0.038(2) 0.037(2) 0.037(2) -0.001(2) 0.004(2) 0.000(2)
C3 0.047(4) 0.031(3) 0.042(4) -0.003(3) 0.002(3) 0.004(3)
C4 0.044(4) 0.052(4) 0.045(4) -0.013(4) 0.007(4) 0.004(4)
C5 0.070(5) 0.064(5) 0.040(4) -0.016(4) 0.011(4) 0.004(5)
C6 0.090(6) 0.061(5) 0.055(5) -0.019(4) 0.000(5) -0.012(5)
C7 0.073(5) 0.038(4) 0.060(5) -0.006(4) -0.001(4) -0.012(4)
C8 0.048(4) 0.031(3) 0.047(4) -0.007(3) 0.005(4) -0.002(3)
C9 0.100(7) 0.071(6) 0.082(7) -0.022(5) -0.002(6) -0.043(6)
C10 0.092(7) 0.097(7) 0.078(7) -0.013(6) 0.013(6) -0.048(6)
C11 0.073(6) 0.078(6) 0.064(5) -0.005(5) 0.014(5) -0.020(5)
N1 0.055(4) 0.048(3) 0.049(4) -0.002(3) 0.006(3) -0.007(3)
O6 0.048(3) 0.041(3) 0.048(3) 0.005(2) 0.015(2) 0.001(2)
C20 0.077(6) 0.083(6) 0.048(5) 0.011(5) 0.015(5) 0.019(5)
N2 0.063(4) 0.049(3) 0.042(3) 0.004(3) 0.013(3) 0.009(3)
O7 0.048(3) 0.056(3) 0.043(3) -0.002(2) 0.007(2) -0.004(3)
C21 0.050(4) 0.068(5) 0.035(4) 0.011(4) 0.002(4) 0.003(4)
C22 0.064(5) 0.065(5) 0.057(5) -0.002(4) 0.016(4) -0.007(4)
C23 0.059(5) 0.102(7) 0.060(5) 0.013(5) 0.021(5) -0.014(5)
C24 0.064(6) 0.101(7) 0.060(5) -0.008(5) 0.027(5) 0.005(6)
C25 0.058(5) 0.073(6) 0.052(5) -0.003(4) 0.012(4) 0.007(5)
C26 0.047(4) 0.059(5) 0.038(4) 0.000(4) 0.008(4) 0.002(4)
C27 0.077(6) 0.068(6) 0.073(6) -0.009(5) 0.020(5) 0.014(5)
C28 0.082(6) 0.061(5) 0.091(7) -0.020(5) 0.009(6) 0.003(5)
C29 0.066(5) 0.063(5) 0.065(5) -0.011(5) -0.004(5) 0.006(5)
N3 0.060(4) 0.060(4) 0.035(3) -0.002(3) 0.001(3) 0.002(3)
O8 0.047(3) 0.055(3) 0.041(3) -0.008(2) -0.001(2) 0.002(3)
C30 0.048(4) 0.063(5) 0.041(4) -0.012(4) 0.003(4) 0.004(4)
C31 0.060(5) 0.083(6) 0.051(5) -0.003(5) -0.009(4) -0.005(5)
C32 0.051(5) 0.142(10) 0.074(6) -0.012(7) -0.012(5) 0.006(6)
C33 0.072(7) 0.131(10) 0.086(7) 0.007(7) -0.027(6) 0.015(7)
C34 0.070(6) 0.097(7) 0.064(6) 0.011(6) -0.018(5) 0.007(6)
C35 0.048(4) 0.073(5) 0.045(4) -0.014(4) -0.004(4) 0.006(4)
C36 0.094(8) 0.136(10) 0.076(7) 0.024(7) -0.024(7) 0.016(8)
C37 0.122(9) 0.100(8) 0.076(7) 0.031(6) -0.010(7) 0.019(8)
C38 0.086(7) 0.086(6) 0.054(5) 0.011(5) -0.010(5) 0.009(6)
N4 0.060(4) 0.062(4) 0.041(3) -0.002(3) 0.001(3) 0.007(3)
O10A 0.098(7) 0.098(7) 0.098(7) 0.026(9) 0.026(9) 0.026(9)

loop_
_atom_type_symbol
_atom_type_description
_atom_type_scat_dispersion_real
_atom_type_scat_dispersion_imag
_atom_type_scat_source
C C 0.0033 0.0016 'International Tables Vol C Tables 4.2.6.8 and 6.1.1.4'
H H 0.0000 0.0000 'International Tables Vol C Tables 4.2.6.8 and 6.1.1.4'
Co Co 0.3494 0.9721 'International Tables Vol C Tables 4.2.6.8 and 6.1.1.4'
N N 0.0061 0.0033 'International Tables Vol C Tables 4.2.6.8 and 6.1.1.4'
O O 0.0106 0.0060 'International Tables Vol C Tables 4.2.6.8 and 6.1.1.4'

loop_
_geom_angle_atom_site_label_1
_geom_angle_atom_site_label_2
_geom_angle_atom_site_label_3
_geom_angle
_geom_angle_site_symmetry_1
_geom_angle_site_symmetry_3
O5 Co1 O5 104.72(13) . 10_655
O5 Co1 O5 104.73(13) . 7_564
O5 Co1 O5 104.72(13) 10_655 7_564
O5 Co1 O3 85.11(16) . .
O5 Co1 O3 168.64(17) 10_655 .
O5 Co1 O3 77.65(16) 7_564 .
O5 Co1 O3 168.64(17) . 7_564
O5 Co1 O3 77.65(16) 10_655 7_564
O5 Co1 O3 85.11(16) 7_564 7_564
O3 Co1 O3 91.61(16) . 7_564
O5 Co1 O3 77.65(16) . 10_655
O5 Co1 O3 85.11(16) 10_655 10_655
O5 Co1 O3 168.64(17) 7_564 10_655
O3 Co1 O3 91.60(16) . 10_655
O3 Co1 O3 91.60(16) 7_564 10_655
O2 Co2 O5 105.71(16) . .
O2 Co2 O6 77.32(17) . .
O5 Co2 O6 176.94(18) . .
O2 Co2 N2 156.29(19) . .
O5 Co2 N2 97.76(19) . .
O6 Co2 N2 79.19(19) . .
O2 Co2 N1 94.5(2) . .
O5 Co2 N1 79.1(2) . .
O6 Co2 N1 101.3(2) . .
N2 Co2 N1 93.1(2) . .
O2 Co2 O3 82.94(17) . 10_655
O5 Co2 O3 78.34(16) . 10_655
O6 Co2 O3 101.76(17) . 10_655
N2 Co2 O3 98.9(2) . 10_655
N1 Co2 O3 155.7(2) . 10_655
O8 Co3 O6 106.50(18) 7_564 .
O8 Co3 O7 104.13(18) 7_564 .
O6 Co3 O7 105.98(18) . .
O8 Co3 O4 165.48(18) 7_564 10_655
O6 Co3 O4 87.20(17) . 10_655
O7 Co3 O4 75.84(17) . 10_655
O8 Co3 O1 75.33(17) 7_564 .
O6 Co3 O1 165.00(17) . .
O7 Co3 O1 87.64(18) . .
O4 Co3 O1 90.19(17) 10_655 .
O8 Co3 O2 85.81(17) 7_564 .
O6 Co3 O2 75.62(17) . .
O7 Co3 O2 168.72(18) . .
O4 Co3 O2 93.19(16) 10_655 .
O1 Co3 O2 89.80(16) . .
O1 Co4 N4 152.7(2) 10_655 .
O1 Co4 N3 89.6(2) 10_655 .
N4 Co4 N3 101.5(2) . .
O1 Co4 O4 83.75(17) 10_655 10_655
N4 Co4 O4 98.3(2) . 10_655
N3 Co4 O4 148.5(2) . 10_655
O1 Co4 O8 75.02(17) 10_655 .
N4 Co4 O8 78.1(2) . .
N3 Co4 O8 103.3(2) . .
O4 Co4 O8 104.61(17) 10_655 .
O1 Co4 O7 110.49(17) 10_655 .
N4 Co4 O7 96.3(2) . .
N3 Co4 O7 78.4(2) . .
O4 Co4 O7 75.31(17) 10_655 .
O8 Co4 O7 174.36(19) . .
O1 C1 O1 119.995(14) 10_655 7_564
O1 C1 O1 119.993(14) 10_655 .
O1 C1 O1 119.998(14) 7_564 .
C1 O1 Co4 121.9(3) . 7_564
C1 O1 Co3 129.8(4) . .
Co4 O1 Co3 97.78(18) 7_564 .
O4 C2 O3 120.3(6) . .
O4 C2 O2 119.7(6) . .
O3 C2 O2 120.0(6) . .
C2 O2 Co2 124.9(4) . .
C2 O2 Co3 127.8(4) . .
Co2 O2 Co3 95.72(17) . .
C2 O3 Co2 127.9(4) . 7_564
C2 O3 Co1 127.1(4) . .
Co2 O3 Co1 94.00(17) 7_564 .
C2 O4 Co4 125.6(4) . 7_564
C2 O4 Co3 126.1(4) . 7_564
Co4 O4 Co3 95.53(17) 7_564 7_564
C3 O5 Co1 128.8(4) . .
C3 O5 Co2 114.4(4) . .
Co1 O5 Co2 97.94(17) . .
O5 C3 C4 125.6(6) . .
O5 C3 C8 116.7(6) . .
C4 C3 C8 117.7(6) . .
C3 C4 C5 122.1(7) . .
C3 C4 H4 119.0 . .
C5 C4 H4 119.0 . .
C6 C5 C4 121.4(7) . .
C6 C5 H5 119.3 . .
C4 C5 H5 119.3 . .
C5 C6 C7 119.4(7) . .
C5 C6 H6 120.3 . .
C7 C6 H6 120.3 . .
C6 C7 C8 119.3(7) . .
C6 C7 C9 124.4(8) . .
C8 C7 C9 116.2(7) . .
N1 C8 C7 122.5(6) . .
N1 C8 C3 117.4(6) . .
C7 C8 C3 120.1(6) . .
C10 C9 C7 120.0(8) . .
C10 C9 H9 120.0 . .
C7 C9 H9 120.0 . .
C9 C10 C11 120.9(9) . .
C9 C10 H10 119.5 . .
C11 C10 H10 119.5 . .
N1 C11 C10 121.9(8) . .
N1 C11 H11 119.1 . .
C10 C11 H11 119.1 . .
C11 N1 C8 118.4(6) . .
C11 N1 Co2 129.4(5) . .
C8 N1 Co2 112.1(4) . .
C12B O6 Co3 140.0(6) . .
C12A O6 Co3 125.3(5) . .
C12B O6 Co2 110.6(5) . .
C12A O6 Co2 111.9(5) . .
Co3 O6 Co2 99.09(18) . .
O6 C12A C13A 122.9(7) . .
O6 C12A C17A 117.0(7) . .
C13A C12A C17A 120.0 . .
C12A C13A C14A 120.0 . .
C12A C13A H13A 120.0 . .
C14A C13A H13A 120.0 . .
C13A C14A C15A 120.0 . .
C13A C14A H14A 120.0 . .
C15A C14A H14A 120.0 . .
C16A C15A C14A 120.0 . .
C16A C15A H15A 120.0 . .
C14A C15A H15A 120.0 . .
C17A C16A C15A 120.0 . .
C17A C16A C18A 116.6(13) . .
C15A C16A C18A 123.0(13) . .
C16A C17A C12A 120.0 . .
C16A C17A N2 121.3(8) . .
C12A C17A N2 118.6(8) . .
C19A C18A C16A 122(2) . .
C19A C18A H18A 119.1 . .
C16A C18A H18A 119.1 . .
C18A C19A C20 118.1(19) . .
C18A C19A H19A 121.0 . .
C20 C19A H19A 121.0 . .
O6 C12B C13B 119.2(8) . .
O6 C12B C17B 120.8(8) . .
C13B C12B C17B 120.0 . .
C12B C13B C14B 120.0 . .
C12B C13B H13B 120.0 . .
C14B C13B H13B 120.0 . .
C15B C14B C13B 120.0 . .
C15B C14B H14B 120.0 . .
C13B C14B H14B 120.0 . .
C16B C15B C14B 120.0 . .
C16B C15B H15B 120.0 . .
C14B C15B H15B 120.0 . .
C15B C16B C17B 120.0 . .
C15B C16B C18B 122.5(9) . .
C17B C16B C18B 117.4(9) . .
N2 C17B C16B 122.6(8) . .
N2 C17B C12B 117.2(8) . .
C16B C17B C12B 120.0 . .
C19B C18B C16B 118.7(12) . .
C19B C18B H18B 120.7 . .
C16B C18B H18B 120.7 . .
C18B C19B C20 119.2(13) . .
C18B C19B H19B 120.4 . .
C20 C19B H19B 120.4 . .
N2 C20 C19B 121.2(9) . .
N2 C20 C19A 121.5(11) . .
N2 C20 H20 119.3 . .
C19A C20 H20 119.3 . .
C20 N2 C17B 119.8(7) . .
C20 N2 C17A 120.7(7) . .
C20 N2 Co2 128.1(5) . .
C17B N2 Co2 111.7(6) . .
C17A N2 Co2 110.4(6) . .
C21 O7 Co3 125.6(4) . .
C21 O7 Co4 113.3(4) . .
Co3 O7 Co4 96.55(18) . .
O7 C21 C22 123.6(7) . .
O7 C21 C26 118.9(7) . .
C22 C21 C26 117.6(7) . .
C21 C22 C23 120.8(8) . .
C21 C22 H22 119.6 . .
C23 C22 H22 119.6 . .
C24 C23 C22 121.0(8) . .
C24 C23 H23 119.5 . .
C22 C23 H23 119.5 . .
C23 C24 C25 121.0(8) . .
C23 C24 H24 119.5 . .
C25 C24 H24 119.5 . .
C24 C25 C26 119.0(8) . .
C24 C25 C27 126.1(8) . .
C26 C25 C27 114.9(8) . .
N3 C26 C25 123.5(7) . .
N3 C26 C21 115.7(6) . .
C25 C26 C21 120.7(7) . .
C28 C27 C25 121.4(8) . .
C28 C27 H27 119.3 . .
C25 C27 H27 119.3 . .
C27 C28 C29 118.9(8) . .
C27 C28 H28 120.5 . .
C29 C28 H28 120.5 . .
N3 C29 C28 124.4(8) . .
N3 C29 H29 117.8 . .
C28 C29 H29 117.8 . .
C29 N3 C26 116.7(7) . .
C29 N3 Co4 129.5(6) . .
C26 N3 Co4 113.7(5) . .
C30 O8 Co3 128.6(4) . 10_655
C30 O8 Co4 113.1(4) . .
Co3 O8 Co4 99.65(19) 10_655 .
O8 C30 C31 124.5(7) . .
O8 C30 C35 118.2(7) . .
C31 C30 C35 117.3(7) . .
C30 C31 C32 121.8(9) . .
C30 C31 H31 119.1 . .
C32 C31 H31 119.1 . .
C33 C32 C31 120.9(10) . .
C33 C32 H32 119.5 . .
C31 C32 H32 119.5 . .
C32 C33 C34 120.6(9) . .
C32 C33 H33 119.7 . .
C34 C33 H33 119.7 . .
C36 C34 C35 118.2(9) . .
C36 C34 C33 124.3(10) . .
C35 C34 C33 117.6(9) . .
N4 C35 C34 121.7(8) . .
N4 C35 C30 116.5(7) . .
C34 C35 C30 121.8(8) . .
C37 C36 C34 119.7(10) . .
C37 C36 H36 120.2 . .
C34 C36 H36 120.2 . .
C36 C37 C38 119.5(10) . .
C36 C37 H37 120.3 . .
C38 C37 H37 120.3 . .
N4 C38 C37 121.8(10) . .
N4 C38 H38 119.1 . .
C37 C38 H38 119.1 . .
C38 N4 C35 119.1(7) . .
C38 N4 Co4 127.4(6) . .
C35 N4 Co4 113.2(5) . .
O9A C39A N5A 104(3) . .
O9A C39A H39A 128.0 . .
N5A C39A H39A 128.0 . .
C39A N5A C41A 115(3) . .
C39A N5A C40A 109(3) . .
C41A N5A C40A 136(3) . .
N5A C40A H40A 109.5 . .
N5A C40A H40B 109.5 . .
H40A C40A H40B 109.5 . .
N5A C40A H40C 109.5 . .
H40A C40A H40C 109.5 . .
H40B C40A H40C 109.5 . .
N5A C41A H41A 109.5 . .
N5A C41A H41B 109.5 . .
H41A C41A H41B 109.5 . .
N5A C41A H41C 109.5 . .
H41A C41A H41C 109.5 . .
H41B C41A H41C 109.5 . .
O9B C39B N5B 104(3) . .
O9B C39B H39B 127.9 . .
N5B C39B H39B 127.9 . .
C41B N5B C39B 131(4) . .
C41B N5B C40B 124(4) . .
C39B N5B C40B 105(3) . .
N5B C40B H40D 109.5 . .
N5B C40B H40E 109.5 . .
H40D C40B H40E 109.5 . .
N5B C40B H40F 109.5 . .
H40D C40B H40F 109.5 . .
H40E C40B H40F 109.5 . .
N5B C41B H41D 109.5 . .
N5B C41B H41E 109.5 . .
H41D C41B H41E 109.5 . .
N5B C41B H41F 109.5 . .
H41D C41B H41F 109.5 . .
H41E C41B H41F 109.5 . .

loop_
_geom_bond_atom_site_label_1
_geom_bond_atom_site_label_2
_geom_bond_distance
_geom_bond_site_symmetry_2
Co1 O5 2.069(4) .
Co1 O5 2.069(4) 10_655
Co1 O5 2.069(4) 7_564
Co1 O3 2.167(4) .
Co1 O3 2.167(4) 7_564
Co1 O3 2.167(4) 10_655
Co2 O2 2.081(4) .
Co2 O5 2.087(4) .
Co2 O6 2.101(4) .
Co2 N2 2.104(6) .
Co2 N1 2.105(6) .
Co2 O3 2.119(4) 10_655
Co3 O8 2.051(4) 7_564
Co3 O6 2.066(4) .
Co3 O7 2.084(5) .
Co3 O4 2.137(4) 10_655
Co3 O1 2.142(4) .
Co3 O2 2.193(4) .
Co4 O1 2.089(4) 10_655
Co4 N4 2.093(6) .
Co4 N3 2.109(6) .
Co4 O4 2.114(4) 10_655
Co4 O8 2.120(5) .
Co4 O7 2.134(5) .
C1 O1 1.282(4) 10_655
C1 O1 1.282(4) 7_564
C1 O1 1.283(4) .
O1 Co4 2.089(4) 7_564
C2 O4 1.280(7) .
C2 O3 1.286(7) .
C2 O2 1.287(7) .
O3 Co2 2.119(4) 7_564
O4 Co4 2.114(4) 7_564
O4 Co3 2.138(4) 7_564
O5 C3 1.331(7) .
C3 C4 1.364(9) .
C3 C8 1.442(9) .
C4 C5 1.380(9) .
C4 H4 0.9300 .
C5 C6 1.374(11) .
C5 H5 0.9300 .
C6 C7 1.408(10) .
C6 H6 0.9300 .
C7 C8 1.408(9) .
C7 C9 1.424(11) .
C8 N1 1.367(8) .
C9 C10 1.334(12) .
C9 H9 0.9300 .
C10 C11 1.384(11) .
C10 H10 0.9300 .
C11 N1 1.334(9) .
C11 H11 0.9300 .
O6 C12B 1.323(8) .
O6 C12A 1.359(8) .
C12A C13A 1.3900 .
C12A C17A 1.3900 .
C13A C14A 1.3900 .
C13A H13A 0.9300 .
C14A C15A 1.3900 .
C14A H14A 0.9300 .
C15A C16A 1.3900 .
C15A H15A 0.9300 .
C16A C17A 1.3900 .
C16A C18A 1.411(14) .
C17A N2 1.394(8) .
C18A C19A 1.386(14) .
C18A H18A 0.9300 .
C19A C20 1.403(13) .
C19A H19A 0.9300 .
C12B C13B 1.3900 .
C12B C17B 1.3900 .
C13B C14B 1.3900 .
C13B H13B 0.9300 .
C14B C15B 1.3900 .
C14B H14B 0.9300 .
C15B C16B 1.3900 .
C15B H15B 0.9300 .
C16B C17B 1.3900 .
C16B C18B 1.410(11) .
C17B N2 1.335(8) .
C18B C19B 1.369(12) .
C18B H18B 0.9300 .
C19B C20 1.399(11) .
C19B H19B 0.9300 .
C20 N2 1.320(8) .
C20 H20 0.9300 .
O7 C21 1.335(8) .
C21 C22 1.386(10) .
C21 C26 1.433(10) .
C22 C23 1.410(11) .
C22 H22 0.9300 .
C23 C24 1.361(12) .
C23 H23 0.9300 .
C24 C25 1.383(11) .
C24 H24 0.9300 .
C25 C26 1.418(10) .
C25 C27 1.419(11) .
C26 N3 1.388(9) .
C27 C28 1.350(11) .
C27 H27 0.9300 .
C28 C29 1.391(11) .
C28 H28 0.9300 .
C29 N3 1.312(9) .
C29 H29 0.9300 .
O8 C30 1.319(8) .
O8 Co3 2.051(4) 10_655
C30 C31 1.381(10) .
C30 C35 1.422(11) .
C31 C32 1.399(11) .
C31 H31 0.9300 .
C32 C33 1.360(13) .
C32 H32 0.9300 .
C33 C34 1.424(13) .
C33 H33 0.9300 .
C34 C36 1.388(13) .
C34 C35 1.417(11) .
C35 N4 1.367(9) .
C36 C37 1.382(14) .
C36 H36 0.9300 .
C37 C38 1.406(12) .
C37 H37 0.9300 .
C38 N4 1.335(10) .
C38 H38 0.9300 .
O9A C39A 1.243(19) .
C39A N5A 1.465(19) .
C39A H39A 0.9300 .
N5A C41A 1.466(18) .
N5A C40A 1.505(18) .
C40A H40A 0.9600 .
C40A H40B 0.9600 .
C40A H40C 0.9600 .
C41A H41A 0.9600 .
C41A H41B 0.9600 .
C41A H41C 0.9600 .
O9B C39B 1.275(19) .
C39B N5B 1.492(19) .
C39B H39B 0.9300 .
N5B C41B 1.475(19) .
N5B C40B 1.512(19) .
C40B H40D 0.9600 .
C40B H40E 0.9600 .
C40B H40F 0.9600 .
C41B H41D 0.9600 .
C41B H41E 0.9600 .
C41B H41F 0.9600 .

loop_
_geom_torsion_atom_site_label_1
_geom_torsion_atom_site_label_2
_geom_torsion_atom_site_label_3
_geom_torsion_atom_site_label_4
_geom_torsion
_geom_torsion_site_symmetry_1
_geom_torsion_site_symmetry_4
O1 C1 O1 Co4 179.5(5) 10_655 7_564
O1 C1 O1 Co4 -1.9(13) 7_564 7_564
O1 C1 O1 Co3 -44.0(13) 10_655 .
O1 C1 O1 Co3 134.6(6) 7_564 .
O4 C2 O2 Co2 -179.6(4) . .
O3 C2 O2 Co2 -1.2(8) . .
O4 C2 O2 Co3 -45.5(8) . .
O3 C2 O2 Co3 133.0(5) . .
O4 C2 O3 Co2 2.5(9) . 7_564
O2 C2 O3 Co2 -175.9(4) . 7_564
O4 C2 O3 Co1 137.0(5) . .
O2 C2 O3 Co1 -41.4(8) . .
O3 C2 O4 Co4 -173.0(4) . 7_564
O2 C2 O4 Co4 5.4(8) . 7_564
O3 C2 O4 Co3 -41.0(8) . 7_564
O2 C2 O4 Co3 137.4(5) . 7_564
Co1 O5 C3 C4 50.8(9) . .
Co2 O5 C3 C4 174.9(6) . .
Co1 O5 C3 C8 -129.5(5) . .
Co2 O5 C3 C8 -5.5(7) . .
O5 C3 C4 C5 177.1(6) . .
C8 C3 C4 C5 -2.6(10) . .
C3 C4 C5 C6 1.1(12) . .
C4 C5 C6 C7 -0.2(13) . .
C5 C6 C7 C8 0.9(12) . .
C5 C6 C7 C9 177.6(8) . .
C6 C7 C8 N1 178.3(7) . .
C9 C7 C8 N1 1.3(11) . .
C6 C7 C8 C3 -2.4(11) . .
C9 C7 C8 C3 -179.4(7) . .
O5 C3 C8 N1 2.8(9) . .
C4 C3 C8 N1 -177.5(6) . .
O5 C3 C8 C7 -176.5(6) . .
C4 C3 C8 C7 3.3(10) . .
C6 C7 C9 C10 -176.3(10) . .
C8 C7 C9 C10 0.5(14) . .
C7 C9 C10 C11 -1.8(17) . .
C9 C10 C11 N1 1.3(16) . .
C10 C11 N1 C8 0.5(12) . .
C10 C11 N1 Co2 177.7(7) . .
C7 C8 N1 C11 -1.8(11) . .
C3 C8 N1 C11 178.9(7) . .
C7 C8 N1 Co2 -179.5(5) . .
C3 C8 N1 Co2 1.2(8) . .
Co3 O6 C12A C13A 47.9(9) . .
Co2 O6 C12A C13A 167.5(5) . .
Co3 O6 C12A C17A -137.0(5) . .
Co2 O6 C12A C17A -17.5(7) . .
O6 C12A C13A C14A 174.9(9) . .
C17A C12A C13A C14A 0.0 . .
C12A C13A C14A C15A 0.0 . .
C13A C14A C15A C16A 0.0 . .
C14A C15A C16A C17A 0.0 . .
C14A C15A C16A C18A 172.4(16) . .
C15A C16A C17A C12A 0.0 . .
C18A C16A C17A C12A -172.9(15) . .
C15A C16A C17A N2 176.5(10) . .
C18A C16A C17A N2 3.6(14) . .
O6 C12A C17A C16A -175.2(9) . .
C13A C12A C17A C16A 0.0 . .
O6 C12A C17A N2 8.2(9) . .
C13A C12A C17A N2 -176.6(10) . .
C17A C16A C18A C19A -5(3) . .
C15A C16A C18A C19A -177.4(18) . .
C16A C18A C19A C20 3(3) . .
Co3 O6 C12B C13B 45.9(11) . .
Co2 O6 C12B C13B -178.8(5) . .
Co3 O6 C12B C17B -135.7(7) . .
Co2 O6 C12B C17B -0.4(9) . .
O6 C12B C13B C14B 178.4(10) . .
C17B C12B C13B C14B 0.0 . .
C12B C13B C14B C15B 0.0 . .
C13B C14B C15B C16B 0.0 . .
C14B C15B C16B C17B 0.0 . .
C14B C15B C16B C18B 175.7(12) . .
C15B C16B C17B N2 174.8(11) . .
C18B C16B C17B N2 -1.1(11) . .
C15B C16B C17B C12B 0.0 . .
C18B C16B C17B C12B -175.9(12) . .
O6 C12B C17B N2 6.5(10) . .
C13B C12B C17B N2 -175.1(10) . .
O6 C12B C17B C16B -178.4(10) . .
C13B C12B C17B C16B 0.0 . .
C15B C16B C18B C19B 177.8(12) . .
C17B C16B C18B C19B -6.3(18) . .
C16B C18B C19B C20 12(2) . .
C18B C19B C20 N2 -10(2) . .
C18A C19A C20 N2 1(3) . .
C19B C20 N2 C17B 2.9(15) . .
C19A C20 N2 C17A -1.9(17) . .
C19B C20 N2 Co2 -169.2(10) . .
C19A C20 N2 Co2 167.1(12) . .
C16B C17B N2 C20 2.9(11) . .
C12B C17B N2 C20 177.8(7) . .
C16B C17B N2 Co2 176.2(5) . .
C12B C17B N2 Co2 -8.9(9) . .
C16A C17A N2 C20 -0.4(10) . .
C12A C17A N2 C20 176.1(7) . .
C16A C17A N2 Co2 -171.1(5) . .
C12A C17A N2 Co2 5.4(9) . .
Co3 O7 C21 C22 64.1(9) . .
Co4 O7 C21 C22 -178.4(6) . .
Co3 O7 C21 C26 -115.5(6) . .
Co4 O7 C21 C26 1.9(8) . .
O7 C21 C22 C23 -179.5(7) . .
C26 C21 C22 C23 0.2(11) . .
C21 C22 C23 C24 0.1(13) . .
C22 C23 C24 C25 -0.2(14) . .
C23 C24 C25 C26 0.0(13) . .
C23 C24 C25 C27 177.3(9) . .
C24 C25 C26 N3 -179.6(7) . .
C27 C25 C26 N3 2.8(11) . .
C24 C25 C26 C21 0.4(11) . .
C27 C25 C26 C21 -177.2(7) . .
O7 C21 C26 N3 -0.8(9) . .
C22 C21 C26 N3 179.5(6) . .
O7 C21 C26 C25 179.2(6) . .
C22 C21 C26 C25 -0.5(11) . .
C24 C25 C27 C28 -178.4(9) . .
C26 C25 C27 C28 -1.0(13) . .
C25 C27 C28 C29 0.6(14) . .
C27 C28 C29 N3 -1.9(14) . .
C28 C29 N3 C26 3.5(12) . .
C28 C29 N3 Co4 179.7(6) . .
C25 C26 N3 C29 -4.0(11) . .
C21 C26 N3 C29 176.0(6) . .
C25 C26 N3 Co4 179.2(6) . .
C21 C26 N3 Co4 -0.8(8) . .
Co3 O8 C30 C31 46.5(10) 10_655 .
Co4 O8 C30 C31 171.6(6) . .
Co3 O8 C30 C35 -133.4(5) 10_655 .
Co4 O8 C30 C35 -8.3(7) . .
O8 C30 C31 C32 178.4(7) . .
C35 C30 C31 C32 -1.7(12) . .
C30 C31 C32 C33 1.1(14) . .
C31 C32 C33 C34 -0.7(16) . .
C32 C33 C34 C36 -179.3(11) . .
C32 C33 C34 C35 0.9(15) . .
C36 C34 C35 N4 -1.6(13) . .
C33 C34 C35 N4 178.2(8) . .
C36 C34 C35 C30 178.7(9) . .
C33 C34 C35 C30 -1.5(13) . .
O8 C30 C35 N4 2.1(10) . .
C31 C30 C35 N4 -177.8(7) . .
O8 C30 C35 C34 -178.1(7) . .
C31 C30 C35 C34 1.9(11) . .
C35 C34 C36 C37 1.4(16) . .
C33 C34 C36 C37 -178.4(11) . .
C34 C36 C37 C38 0.2(17) . .
C36 C37 C38 N4 -1.8(16) . .
C37 C38 N4 C35 1.6(12) . .
C37 C38 N4 Co4 175.3(7) . .
C34 C35 N4 C38 0.1(11) . .
C30 C35 N4 C38 179.8(7) . .
C34 C35 N4 Co4 -174.4(6) . .
C30 C35 N4 Co4 5.3(8) . .
O9A C39A N5A C41A -3(2) . .
O9A C39A N5A C40A 177.3(19) . .
O9B C39B N5B C41B 1(3) . .
O9B C39B N5B C40B -179.2(19) . .
